data_5000381
loop_
_publ_author_name
'Ling Tong'
'Heidi Lau'
'Douglas M. Ho'
'Robert A. Pascal'

_publ_section_title
;
Polyphenylbiphenyls and Polyphenylfluorenes
;
_journal_name_full 'Journal of the American Chemical Society'
_journal_page_first 6000
_journal_page_last 6006
_journal_paper_doi 10.1021/ja980322r
_journal_volume 120
_journal_year 1998
_chemical_formula_moiety
;
C61 H40 O1
;
_chemical_formula_sum 'C61 H40 O'
_chemical_melting_point 673.15
_chemical_name_systematic
;
1,2,3,4,5,6,7,8-Octaphenyl-9-fluorenone
;
_space_group_IT_number 13
_symmetry_cell_setting monoclinic
_symmetry_space_group_name_Hall '-P 2yc'
_symmetry_space_group_name_H-M 'P 1 2/c 1'
_atom_sites_solution_hydrogens geom
_atom_sites_solution_primary direct
_atom_sites_solution_secondary difmap
_cell_angle_alpha 90
_cell_angle_beta 96.702(8)
_cell_angle_gamma 90
_cell_formula_units_Z 2
_cell_length_a 15.031(2)
_cell_length_b 11.437(2)
_cell_length_c 12.326(1)
_cell_measurement_reflns_used 50
_cell_measurement_temperature 223(2)
_cell_measurement_theta_max 12.440
_cell_measurement_theta_min 10.527
_cell_volume 2104.477
_computing_cell_refinement 'Siemens XSCANS'
_computing_data_collection 'Siemens XSCANS'
_computing_data_reduction 'Siemens XSCANS'
_computing_molecular_graphics 'Siemens SHELXTL'
_computing_publication_material 'SHELXL-93, Siemens SHELXTL'
_computing_structure_refinement SHELXL-93
_computing_structure_solution 'Siemens SHELXTL'
_diffrn_ambient_temperature 223
_diffrn_measurement_device 'Siemens P4'
_diffrn_measurement_method '\w scans'
_diffrn_radiation_monochromator graphite
_diffrn_radiation_source 'normal-focus sealed tube'
_diffrn_radiation_type MoK\a
_diffrn_radiation_wavelength 0.71073
_diffrn_reflns_av_R_equivalents 0.0652
_diffrn_reflns_av_sigmaI/netI 0.1314
_diffrn_reflns_limit_h_max 17
_diffrn_reflns_limit_h_min 0
_diffrn_reflns_limit_k_max 13
_diffrn_reflns_limit_k_min 0
_diffrn_reflns_limit_l_max 14
_diffrn_reflns_limit_l_min -14
_diffrn_reflns_number 3868
_diffrn_reflns_theta_max 25.00
_diffrn_reflns_theta_min 1.78
_diffrn_standards_decay_% 0
_diffrn_standards_interval_count 97
_diffrn_standards_number 3
_exptl_crystal_colour yellow.
_exptl_crystal_density_diffrn 1.245
_exptl_crystal_description Prism
_exptl_crystal_size_max 0.25
_exptl_crystal_size_mid 0.18
_exptl_crystal_size_min 0.10
_refine_diff_density_max 0.334
_refine_diff_density_min -0.327
_refine_diff_density_rms 0.071
_refine_ls_extinction_coef ?
_refine_ls_extinction_method none
_refine_ls_goodness_of_fit_all 0.962
_refine_ls_goodness_of_fit_obs 1.289
_refine_ls_hydrogen_treatment 'xyz riding, U(H) = 1.2U(C)'
_refine_ls_matrix_type full
_refine_ls_number_parameters 281
_refine_ls_number_reflns 3713
_refine_ls_number_restraints 0
_refine_ls_restrained_S_all 1.312
_refine_ls_restrained_S_obs 1.289
_refine_ls_R_factor_all 0.1645
_refine_ls_R_factor_gt 7.84
_refine_ls_R_factor_obs 0.0784
_refine_ls_shift/esd_max 0.000
_refine_ls_shift/esd_mean 0.000
_refine_ls_structure_factor_coef Fsqd
_refine_ls_weighting_details 'w=1/[\s^2^(Fo^2^)+(0.1053P)^2^+0.0000P] where P=(Fo^2^+2Fc^2^)/3'
_refine_ls_weighting_scheme calc
_refine_ls_wR_factor_all 0.3079
_refine_ls_wR_factor_gt 7.84
_refine_ls_wR_factor_obs 0.1968
_reflns_number_observed 1651
_reflns_number_total 3720
_reflns_observed_criterion >2sigma(I)
_cod_depositor_comments
;
The following automatic conversions were performed:

'_refine_ls_weighting_scheme' value 'calc
w=1/[\s^2^(Fo^2^)+(0.1053P)^2^+0.0000P] where P=(Fo^2^+2Fc^2^)/3' was
changed to 'calc'. New tag '_refine_ls_weighting_details' was
created. The value of the new tag was set to
'w=1/[\s^2^(Fo^2^)+(0.1053P)^2^+0.0000P] where P=(Fo^2^+2Fc^2^)/3'.

Automatic conversion script
Id: cif_fix_values 3143 2015-03-26 13:38:13Z robertas 
;
_cod_original_sg_symbol_H-M 'P 2/c'
_cod_original_formula_sum 'C61 H40 O1'
_cod_database_code 5000381

loop_
_symmetry_equiv_pos_site_id
_symmetry_equiv_pos_as_xyz
1 x,y,z
2 x,-y,1/2+z
3 -x,-y,-z
4 -x,y,-1/2-z

loop_
_atom_site_aniso_label
_atom_site_aniso_U_11
_atom_site_aniso_U_22
_atom_site_aniso_U_33
_atom_site_aniso_U_23
_atom_site_aniso_U_13
_atom_site_aniso_U_12
O1 0.037(3) 0.029(3) 0.075(4) 0.000 -0.016(3) 0.000
C1 0.026(3) 0.027(3) 0.030(3) -0.004(2) -0.001(2) -0.001(2)
C2 0.018(2) 0.030(3) 0.033(3) -0.002(2) 0.005(2) -0.004(2)
C3 0.021(2) 0.028(3) 0.036(3) 0.002(2) 0.000(2) -0.002(2)
C4 0.021(2) 0.031(3) 0.027(3) 0.003(2) 0.003(2) 0.002(2)
C5 0.026(3) 0.028(2) 0.021(2) 0.004(2) 0.000(2) 0.005(2)
C6 0.025(2) 0.023(2) 0.024(2) -0.003(2) 0.005(2) -0.003(2)
C7 0.030(4) 0.020(4) 0.037(4) 0.000 0.005(3) 0.000
C8 0.025(2) 0.024(3) 0.039(3) -0.003(2) -0.004(2) 0.001(2)
C9 0.060(4) 0.035(3) 0.043(3) -0.007(3) 0.015(3) -0.008(3)
C10 0.084(5) 0.034(3) 0.054(4) -0.010(3) 0.020(4) 0.001(3)
C11 0.072(4) 0.029(3) 0.062(4) -0.009(3) -0.016(4) -0.005(3)
C12 0.033(3) 0.033(3) 0.096(5) 0.000(3) 0.004(3) -0.004(3)
C13 0.035(3) 0.024(3) 0.065(4) 0.000(3) 0.010(3) 0.001(2)
C14 0.027(3) 0.020(2) 0.057(4) -0.003(2) -0.004(3) -0.002(2)
C15 0.044(3) 0.044(3) 0.052(4) -0.005(3) -0.012(3) -0.003(3)
C16 0.045(4) 0.064(4) 0.089(5) -0.007(4) -0.033(4) 0.005(3)
C17 0.038(4) 0.046(4) 0.111(6) 0.000(4) -0.044(4) 0.000(3)
C18 0.030(3) 0.044(4) 0.121(6) 0.006(4) 0.002(4) -0.006(3)
C19 0.029(3) 0.042(3) 0.081(4) -0.003(3) 0.010(3) -0.002(3)
C20 0.021(2) 0.025(3) 0.036(3) -0.004(2) 0.003(2) -0.001(2)
C21 0.025(2) 0.033(3) 0.040(3) 0.002(2) 0.003(2) -0.004(2)
C22 0.028(3) 0.037(3) 0.054(4) 0.009(3) -0.005(3) -0.007(2)
C23 0.024(3) 0.035(3) 0.062(4) 0.005(3) 0.004(3) 0.005(2)
C24 0.027(3) 0.045(3) 0.054(4) 0.000(3) 0.014(3) 0.003(3)
C25 0.030(3) 0.039(3) 0.043(3) 0.001(3) 0.002(2) -0.001(2)
C26 0.016(2) 0.028(3) 0.031(3) 0.003(2) 0.000(2) 0.003(2)
C27 0.025(3) 0.034(3) 0.037(3) -0.002(2) -0.003(2) 0.004(2)
C28 0.038(3) 0.024(3) 0.054(4) -0.001(3) -0.007(3) 0.004(2)
C29 0.036(3) 0.039(3) 0.063(4) -0.023(3) 0.006(3) 0.006(3)
C30 0.040(3) 0.056(4) 0.036(3) -0.013(3) 0.001(2) 0.003(3)
C31 0.030(3) 0.036(3) 0.038(3) -0.002(2) 0.005(2) 0.000(2)

loop_
_atom_site_label
_atom_site_type_symbol
_atom_site_fract_x
_atom_site_fract_y
_atom_site_fract_z
_atom_site_U_iso_or_equiv
_atom_site_thermal_displace_type
_atom_site_occupancy
_atom_site_calc_flag
_atom_site_refinement_flags
_atom_site_disorder_group
O1 O 0.0000 0.4759(4) 0.7500 0.048(1) Uani 1 d S .
C1 C -0.0710(3) 0.6612(4) 0.6954(4) 0.028(1) Uani 1 d . .
C2 C -0.1535(3) 0.6312(4) 0.6388(4) 0.027(1) Uani 1 d . .
C3 C -0.2176(3) 0.7205(4) 0.6174(4) 0.029(1) Uani 1 d . .
C4 C -0.1988(3) 0.8338(4) 0.6583(4) 0.026(1) Uani 1 d . .
C5 C -0.1136(3) 0.8643(4) 0.7129(4) 0.025(1) Uani 1 d . .
C6 C -0.0476(3) 0.7777(4) 0.7238(4) 0.024(1) Uani 1 d . .
C7 C 0.0000 0.5816(6) 0.7500 0.029(2) Uani 1 d S .
C8 C -0.1742(3) 0.5098(4) 0.5980(4) 0.030(1) Uani 1 d . .
C9 C -0.1330(4) 0.4645(5) 0.5131(4) 0.045(1) Uani 1 d . .
H9 H -0.0872(4) 0.5075(5) 0.4858(4) 0.054 Uiso 1 calc R .
C10 C -0.1571(5) 0.3580(5) 0.4676(5) 0.056(2) Uani 1 d . .
H10 H -0.1281(5) 0.3287(5) 0.4098(5) 0.068 Uiso 1 calc R .
C11 C -0.2245(4) 0.2938(5) 0.5074(5) 0.056(2) Uani 1 d . .
H11 H -0.2424(4) 0.2216(5) 0.4755(5) 0.067 Uiso 1 calc R .
C12 C -0.2651(4) 0.3367(5) 0.5940(6) 0.054(2) Uani 1 d . .
H12 H -0.3092(4) 0.2923(5) 0.6233(6) 0.065 Uiso 1 calc R .
C13 C -0.2411(3) 0.4441(4) 0.6374(5) 0.041(1) Uani 1 d . .
H13 H -0.2705(3) 0.4738(4) 0.6948(5) 0.049 Uiso 1 calc R .
C14 C -0.3074(3) 0.6914(4) 0.5572(4) 0.035(1) Uani 1 d . .
C15 C -0.3158(4) 0.6670(5) 0.4459(5) 0.048(2) Uani 1 d . .
H15 H -0.2649(4) 0.6698(5) 0.4082(5) 0.058 Uiso 1 calc R .
C16 C -0.3980(4) 0.6386(5) 0.3904(6) 0.069(2) Uani 1 d . .
H16 H -0.4023(4) 0.6207(5) 0.3155(6) 0.083 Uiso 1 calc R .
C17 C -0.4728(4) 0.6364(5) 0.4423(7) 0.069(2) Uani 1 d . .
H17 H -0.5286(4) 0.6181(5) 0.4034(7) 0.083 Uiso 1 calc R .
C18 C -0.4665(4) 0.6611(5) 0.5528(7) 0.065(2) Uani 1 d . .
H18 H -0.5178(4) 0.6579(5) 0.5895(7) 0.078 Uiso 1 calc R .
C19 C -0.3837(3) 0.6908(5) 0.6098(5) 0.050(2) Uani 1 d . .
H19 H -0.3799(3) 0.7104(5) 0.6842(5) 0.060 Uiso 1 calc R .
C20 C -0.2726(3) 0.9233(4) 0.6444(4) 0.028(1) Uani 1 d . .
C21 C -0.3076(3) 0.9624(4) 0.5419(4) 0.032(1) Uani 1 d . .
H21 H -0.2835(3) 0.9346(4) 0.4797(4) 0.039 Uiso 1 calc R .
C22 C -0.3775(3) 1.0416(4) 0.5296(5) 0.040(1) Uani 1 d . .
H22 H -0.4000(3) 1.0681(4) 0.4596(5) 0.048 Uiso 1 calc R .
C23 C -0.4146(3) 1.0821(4) 0.6206(5) 0.041(1) Uani 1 d . .
H23 H -0.4632(3) 1.1343(4) 0.6126(5) 0.049 Uiso 1 calc R .
C24 C -0.3790(3) 1.0448(5) 0.7228(5) 0.041(1) Uani 1 d . .
H24 H -0.4022(3) 1.0739(5) 0.7850(5) 0.050 Uiso 1 calc R .
C25 C -0.3098(3) 0.9652(4) 0.7347(4) 0.038(1) Uani 1 d . .
H25 H -0.2875(3) 0.9390(4) 0.8048(4) 0.045 Uiso 1 calc R .
C26 C -0.1018(3) 0.9833(4) 0.7633(4) 0.025(1) Uani 1 d . .
C27 C -0.1097(3) 1.0860(4) 0.7025(4) 0.032(1) Uani 1 d . .
H27 H -0.1198(3) 1.0820(4) 0.6259(4) 0.039 Uiso 1 calc R .
C28 C -0.1029(3) 1.1929(4) 0.7527(5) 0.040(1) Uani 1 d . .
H28 H -0.1063(3) 1.2617(4) 0.7107(5) 0.048 Uiso 1 calc R .
C29 C -0.0908(3) 1.1993(5) 0.8676(5) 0.046(2) Uani 1 d . .
H29 H -0.0871(3) 1.2723(5) 0.9029(5) 0.055 Uiso 1 calc R .
C30 C -0.0843(3) 1.0979(5) 0.9277(4) 0.044(1) Uani 1 d . .
H30 H -0.0766(3) 1.1019(5) 1.0044(4) 0.053 Uiso 1 calc R .
C31 C -0.0889(3) 0.9899(4) 0.8769(4) 0.034(1) Uani 1 d . .
H31 H -0.0834(3) 0.9211(4) 0.9189(4) 0.041 Uiso 1 calc R .

loop_
_atom_type_symbol
_atom_type_radius_bond
C 0.68
H 0.23
O 0.68

loop_
_geom_bond_atom_site_label_1
_geom_bond_atom_site_label_2
_geom_bond_distance
_geom_bond_site_symmetry_2
_geom_bond_publ_flag
O1 C7 1.209(7) . yes
C1 C2 1.392(6) . yes
C1 C6 1.412(6) . yes
C1 C7 1.501(6) . yes
C2 C3 1.408(6) . yes
C2 C8 1.498(6) . yes
C3 C4 1.407(6) . yes
C3 C14 1.500(6) . yes
C4 C5 1.419(6) . yes
C4 C20 1.505(6) . yes
C5 C6 1.397(6) . yes
C5 C26 1.498(6) . yes
C6 C6 1.501(9) 2_556 yes
C8 C9 1.378(7) . yes
C8 C13 1.388(7) . yes
C9 C10 1.372(7) . yes
C10 C11 1.385(8) . yes
C11 C12 1.381(8) . yes
C12 C13 1.371(7) . yes
C14 C15 1.391(7) . yes
C14 C19 1.382(7) . yes
C15 C16 1.380(8) . yes
C16 C17 1.357(10) . yes
C17 C18 1.383(10) . yes
C18 C19 1.397(8) . yes
C20 C21 1.384(7) . yes
C20 C25 1.388(7) . yes
C21 C22 1.382(7) . yes
C22 C23 1.388(7) . yes
C23 C24 1.377(7) . yes
C24 C25 1.376(7) . yes
C26 C27 1.390(6) . yes
C26 C31 1.393(6) . yes
C27 C28 1.368(7) . yes
C28 C29 1.409(7) . yes
C29 C30 1.373(8) . yes
C30 C31 1.383(7) . yes
C9 H9 0.94 . ?
C10 H10 0.94 . ?
C11 H11 0.94 . ?
C12 H12 0.94 . ?
C13 H13 0.94 . ?
C15 H15 0.94 . ?
C16 H16 0.94 . ?
C17 H17 0.94 . ?
C18 H18 0.94 . ?
C19 H19 0.94 . ?
C21 H21 0.94 . ?
C22 H22 0.94 . ?
C23 H23 0.94 . ?
C24 H24 0.94 . ?
C25 H25 0.94 . ?
C27 H27 0.94 . ?
C28 H28 0.94 . ?
C29 H29 0.94 . ?
C30 H30 0.94 . ?
C31 H31 0.94 . ?
